data_1546421
loop_
_publ_author_name
'Qui\~nones, Ryan E'
'Glinkerman, Christopher M.'
'Zhu, Kaicheng'
'Boger, Dale L.'

_publ_section_title
;
 Direct Synthesis of \b-Aminoenals through Reaction of 1,2,3-Triazine with
 Secondary Amines.
;
_journal_issue 13
_journal_name_full 'Organic letters'
_journal_page_first 3568
_journal_page_last 3571
_journal_paper_doi 10.1021/acs.orglett.7b01543
_journal_volume 19
_journal_year 2017
_chemical_absolute_configuration ad
_chemical_formula_moiety 'H O4 S, C23 H22 N5 O4'
_chemical_formula_sum 'C23 H23 N5 O8 S'
_chemical_formula_weight 529.52
_space_group_crystal_system orthorhombic
_space_group_IT_number 29
_space_group_name_Hall 'P 2c -2ac'
_space_group_name_H-M_alt 'P c a 21'
_symmetry_space_group_name_Hall 'P 2c -2ac'
_symmetry_space_group_name_H-M 'P c a 21'
_atom_sites_solution_hydrogens geom
_atom_sites_solution_primary dual
_audit_creation_date 2016-12-01
_audit_creation_method
;
Olex2 1.2-beta
(compiled 2016.11.24 svn.r3356 for OlexSys, GUI svn.r5267)
;
_cell_angle_alpha 90
_cell_angle_beta 90
_cell_angle_gamma 90
_cell_formula_units_Z 4
_cell_length_a 31.325(3)
_cell_length_b 4.7080(4)
_cell_length_c 15.8478(11)
_cell_measurement_reflns_used 5257
_cell_measurement_temperature 100
_cell_measurement_theta_max 68.260
_cell_measurement_theta_min 2.824
_cell_volume 2337.2(3)
_computing_cell_refinement 'SAINT v8.37A (Bruker, 2015)'
_computing_data_reduction 'SAINT v8.37A (Bruker, 2015)'
_computing_molecular_graphics 'Olex2 (Dolomanov et al., 2009)'
_computing_publication_material 'Olex2 (Dolomanov et al., 2009)'
_computing_structure_refinement 'XL (Sheldrick, 2008)'
_computing_structure_solution 'ShelXT (Sheldrick, 2015)'
_diffrn_ambient_temperature 100.0
_diffrn_measured_fraction_theta_full 0.963
_diffrn_measured_fraction_theta_max 0.962
_diffrn_measurement_device_type 'Bruker APEX-II CCD'
_diffrn_measurement_method '\f and \w scans'
_diffrn_radiation_type CuK\a
_diffrn_radiation_wavelength 1.54178
_diffrn_reflns_av_R_equivalents 0.0554
_diffrn_reflns_av_unetI/netI 0.0590
_diffrn_reflns_Laue_measured_fraction_full 0.963
_diffrn_reflns_Laue_measured_fraction_max 0.962
_diffrn_reflns_limit_h_max 37
_diffrn_reflns_limit_h_min -36
_diffrn_reflns_limit_k_max 3
_diffrn_reflns_limit_k_min -5
_diffrn_reflns_limit_l_max 19
_diffrn_reflns_limit_l_min -18
_diffrn_reflns_number 11831
_diffrn_reflns_point_group_measured_fraction_full 0.802
_diffrn_reflns_point_group_measured_fraction_max 0.801
_diffrn_reflns_theta_full 67.679
_diffrn_reflns_theta_max 68.370
_diffrn_reflns_theta_min 2.821
_diffrn_standards_number 0
_exptl_absorpt_coefficient_mu 1.771
_exptl_absorpt_correction_T_max 0.5210
_exptl_absorpt_correction_T_min 0.3779
_exptl_absorpt_correction_type multi-scan
_exptl_absorpt_process_details
;
SADABS-2016/2 (Bruker,2016/2) was used for absorption correction.
wR2(int) was 0.0994 before and 0.0779 after correction.
The Ratio of minimum to maximum transmission is 0.7253.
The \l/2 correction factor is Not present.
;
_exptl_crystal_colour yellow
_exptl_crystal_colour_primary yellow
_exptl_crystal_density_diffrn 1.505
_exptl_crystal_description plate
_exptl_crystal_F_000 1104
_exptl_crystal_size_max 0.3
_exptl_crystal_size_mid 0.1
_exptl_crystal_size_min 0.03
_refine_diff_density_max 0.738
_refine_diff_density_min -0.513
_refine_diff_density_rms 0.064
_refine_ls_abs_structure_details
;
 Flack x determined using 906 quotients [(I+)-(I-)]/[(I+)+(I-)]
 (Parsons, Flack and Wagner, Acta Cryst. B69 (2013) 249-259).
;
_refine_ls_abs_structure_Flack 0.06(2)
_refine_ls_extinction_method none
_refine_ls_goodness_of_fit_ref 1.024
_refine_ls_hydrogen_treatment constr
_refine_ls_matrix_type full
_refine_ls_number_parameters 364
_refine_ls_number_reflns 3440
_refine_ls_number_restraints 1
_refine_ls_restrained_S_all 1.023
_refine_ls_R_factor_all 0.0614
_refine_ls_R_factor_gt 0.0524
_refine_ls_shift/su_max 0.003
_refine_ls_shift/su_mean 0.000
_refine_ls_structure_factor_coef Fsqd
_refine_ls_weighting_details 'w=1/[\s^2^(Fo^2^)+(0.0766P)^2^+1.8797P] where P=(Fo^2^+2Fc^2^)/3'
_refine_ls_weighting_scheme calc
_refine_ls_wR_factor_gt 0.1341
_refine_ls_wR_factor_ref 0.1393
_reflns_Friedel_coverage 0.603
_reflns_Friedel_fraction_full 0.627
_reflns_Friedel_fraction_max 0.628
_reflns_number_gt 3029
_reflns_number_total 3440
_reflns_threshold_expression 'I > 2\s(I)'
_cod_data_source_file ol7b01543_si_002.cif
_cod_data_source_block boger55_a
_cod_depositor_comments 'Adding full bibliography for 1546421.cif.'
_cod_database_code 1546421
_shelx_space_group_comment
;
The symmetry employed for this shelxl refinement is uniquely defined
by the following loop, which should always be used as a source of
symmetry information in preference to the above space-group names.
They are only intended as comments.
;
_shelx_estimated_absorpt_t_max 0.949
_shelx_estimated_absorpt_t_min 0.619
_olex2_refinement_description
;
1. Fixed Uiso
 At 1.2 times of:
  All C(H) groups, All C(H,H) groups, All N(H) groups
 At 1.5 times of:
  All O(H) groups
2. Rigid body (RIGU) restrains
 O8, O6', O7, O8', O5, O5', O6
 with sigma for 1-2 distances of 0.002 and sigma for 1-3 distances of 0.002
3. Others
 Sof(O5)=Sof(O6)=Sof(O7)=Sof(H7A)=1-FVAR(1)
 Sof(O5')=Sof(O6')=Sof(O8')=Sof(H8')=FVAR(1)
4.a Secondary CH2 refined with riding coordinates:
 C10(H10A,H10B), C17(H17A,H17B)
4.b Aromatic/amide H refined with riding coordinates:
 N2(H2), N3(H3), C19(H19), C2(H2A), C9(H9), C14(H14), C15(H15), C4(H4),
 C16(H16), C13(H13), C12(H12), C8(H8), C7(H7), C5(H5), C20(H20), C23(H23),
 C22(H22), C21(H21)
4.c Idealised tetrahedral OH refined as rotating group:
 O8'(H8'), O7(H7A)
;
_shelx_shelxl_version_number 2014/7
_olex2_submission_special_instructions 'No special instructions were received'

loop_
_space_group_symop_operation_xyz
'x, y, z'
'-x, -y, z+1/2'
'x+1/2, -y, z'
'-x+1/2, y, z+1/2'

loop_
_atom_site_label
_atom_site_type_symbol
_atom_site_fract_x
_atom_site_fract_y
_atom_site_fract_z
_atom_site_U_iso_or_equiv
_atom_site_adp_type
_atom_site_occupancy
_atom_site_site_symmetry_order
_atom_site_calc_flag
_atom_site_refinement_flags_posn
_atom_site_refinement_flags_adp
_atom_site_refinement_flags_occupancy
_atom_site_disorder_assembly
_atom_site_disorder_group
S1 S 0.23301(4) -0.1418(3) 0.30157(9) 0.0240(3) Uani 1 1 d . . . . .
O1 O 0.14809(12) -0.2217(9) 0.6654(2) 0.0263(9) Uani 1 1 d . . . . .
O2 O 0.07940(13) -0.1650(9) 0.6636(3) 0.0286(10) Uani 1 1 d . . . . .
O3 O 0.04664(13) 0.8245(9) 0.4251(3) 0.0318(10) Uani 1 1 d . . . . .
N2 N 0.23529(14) 0.1725(11) 0.5318(3) 0.0265(11) Uani 1 1 d . . . . .
H2 H 0.2421 0.1079 0.4814 0.032 Uiso 1 1 calc R . . . .
O4 O 0.01053(13) 0.5105(10) 0.4954(3) 0.0354(10) Uani 1 1 d . . . . .
N4 N 0.11572(15) -0.0992(10) 0.6399(3) 0.0215(10) Uani 1 1 d . . . . .
N1 N 0.36403(13) 0.7015(9) 0.5738(3) 0.0178(9) Uani 1 1 d . . . . .
N5 N 0.04426(16) 0.6099(10) 0.4699(3) 0.0245(10) Uani 1 1 d . . . . .
N3 N 0.19723(14) 0.0893(11) 0.5691(3) 0.0266(11) Uani 1 1 d . . . . .
H3 H 0.1972 -0.0411 0.6089 0.032 Uiso 1 1 calc R . . . .
C11 C 0.39279(17) 0.8505(12) 0.4352(3) 0.0181(11) Uani 1 1 d . . . . .
C3 C 0.08406(18) 0.4698(12) 0.4931(3) 0.0203(11) Uani 1 1 d . . . . .
C18 C 0.41881(17) 0.6864(12) 0.6841(3) 0.0192(11) Uani 1 1 d . . . . .
C19 C 0.40404(18) 0.4931(13) 0.7435(3) 0.0225(11) Uani 1 1 d . . . . .
H19 H 0.3745 0.4862 0.7566 0.027 Uiso 1 1 calc R . . . .
O8 O 0.18864(17) -0.1882(13) 0.2970(4) 0.0563(15) Uani 1 1 d . U . . .
C6 C 0.16011(17) 0.2093(12) 0.5441(3) 0.0198(11) Uani 1 1 d . . . . .
C2 C 0.08248(17) 0.2576(12) 0.5526(3) 0.0209(11) Uani 1 1 d . . . . .
H2A H 0.0559 0.2007 0.5759 0.025 Uiso 1 1 calc R . . . .
C9 C 0.32508(16) 0.6083(12) 0.5898(3) 0.0192(11) Uani 1 1 d . . . . .
H9 H 0.3125 0.6699 0.6411 0.023 Uiso 1 1 calc R . . . .
C14 C 0.39954(19) 1.2776(12) 0.3135(3) 0.0261(12) Uani 1 1 d . . . . .
H14 H 0.4019 1.4214 0.2717 0.031 Uiso 1 1 calc R . . . .
C15 C 0.43549(18) 1.1905(12) 0.3581(3) 0.0227(12) Uani 1 1 d . . . . .
H15 H 0.4624 1.2758 0.3474 0.027 Uiso 1 1 calc R . . . .
C4 C 0.12258(18) 0.5515(12) 0.4569(3) 0.0232(12) Uani 1 1 d . . . . .
H4 H 0.1231 0.6961 0.4151 0.028 Uiso 1 1 calc R . . . .
C16 C 0.43170(16) 0.9772(12) 0.4187(3) 0.0198(10) Uani 1 1 d . . . . .
H16 H 0.4563 0.9179 0.4491 0.024 Uiso 1 1 calc R . . . .
C13 C 0.3603(2) 1.1546(12) 0.3300(3) 0.0253(13) Uani 1 1 d . . . . .
H13 H 0.3357 1.2178 0.3005 0.030 Uiso 1 1 calc R . . . .
C10 C 0.38909(17) 0.6146(11) 0.4992(3) 0.0182(11) Uani 1 1 d . . . . .
H10A H 0.3753 0.4482 0.4725 0.022 Uiso 1 1 calc R . . . .
H10B H 0.4180 0.5567 0.5175 0.022 Uiso 1 1 calc R . . . .
C12 C 0.35664(16) 0.9387(12) 0.3898(3) 0.0193(11) Uani 1 1 d . . . . .
H12 H 0.3298 0.8513 0.3997 0.023 Uiso 1 1 calc R . . . .
C8 C 0.30066(16) 0.4305(12) 0.5397(3) 0.0206(11) Uani 1 1 d . . . . .
H8 H 0.3105 0.3683 0.4861 0.025 Uiso 1 1 calc R . . . .
C7 C 0.26133(16) 0.3470(12) 0.5711(4) 0.0206(11) Uani 1 1 d . . . . .
H7 H 0.2526 0.4203 0.6242 0.025 Uiso 1 1 calc R . . . .
C5 C 0.15963(17) 0.4230(12) 0.4818(3) 0.0213(11) Uani 1 1 d . . . . .
H5 H 0.1858 0.4791 0.4563 0.026 Uiso 1 1 calc R . . . .
C1 C 0.11975(17) 0.1280(12) 0.5780(3) 0.0215(11) Uani 1 1 d . . . . .
C17 C 0.38764(17) 0.8728(12) 0.6374(3) 0.0207(11) Uani 1 1 d . . . . .
H17A H 0.3672 0.9581 0.6778 0.025 Uiso 1 1 calc R . . . .
H17B H 0.4032 1.0287 0.6089 0.025 Uiso 1 1 calc R . . . .
C20 C 0.4322(2) 0.3095(13) 0.7838(3) 0.0278(13) Uani 1 1 d . . . . .
H20 H 0.4218 0.1758 0.8237 0.033 Uiso 1 1 calc R . . . .
C23 C 0.46204(17) 0.6998(13) 0.6663(3) 0.0222(11) Uani 1 1 d . . . . .
H23 H 0.4724 0.8336 0.6264 0.027 Uiso 1 1 calc R . . . .
O5' O 0.2475(3) 0.0987(17) 0.3506(5) 0.036(2) Uani 0.564(9) 1 d . U P A 1
C22 C 0.49043(19) 0.5161(15) 0.7072(4) 0.0314(14) Uani 1 1 d . . . . .
H22 H 0.5201 0.5248 0.6948 0.038 Uiso 1 1 calc R . . . .
C21 C 0.4754(2) 0.3217(14) 0.7657(4) 0.0320(15) Uani 1 1 d . . . . .
H21 H 0.4947 0.1971 0.7933 0.038 Uiso 1 1 calc R . . . .
O6' O 0.2534(2) -0.1316(17) 0.2168(4) 0.028(2) Uani 0.564(9) 1 d . U P A 1
O8' O 0.2561(4) -0.392(2) 0.3467(6) 0.057(3) Uani 0.564(9) 1 d . U P A 1
H8' H 0.2507 -0.3871 0.3986 0.086 Uiso 0.564(9) 1 calc GR . P A 1
O5 O 0.2464(3) -0.148(2) 0.3923(6) 0.027(3) Uani 0.436(9) 1 d . U P A 2
O6 O 0.2494(4) 0.104(2) 0.2628(7) 0.045(4) Uani 0.436(9) 1 d . U P A 2
O7 O 0.2566(5) -0.398(2) 0.2637(7) 0.048(4) Uani 0.436(9) 1 d . U P A 2
H7A H 0.2486 -0.5474 0.2881 0.072 Uiso 0.436(9) 1 calc GR . P A 2

loop_
_atom_site_aniso_label
_atom_site_aniso_U_11
_atom_site_aniso_U_22
_atom_site_aniso_U_33
_atom_site_aniso_U_23
_atom_site_aniso_U_13
_atom_site_aniso_U_12
S1 0.0260(6) 0.0270(7) 0.0189(6) -0.0021(6) -0.0027(6) -0.0031(6)
O1 0.026(2) 0.031(2) 0.0213(19) 0.0043(17) 0.0001(16) 0.0009(18)
O2 0.024(2) 0.036(2) 0.026(2) 0.0024(18) 0.0046(17) -0.0130(17)
O3 0.034(2) 0.029(2) 0.032(2) 0.0076(19) -0.0044(19) -0.0010(18)
N2 0.018(2) 0.037(3) 0.024(2) -0.010(2) 0.002(2) -0.006(2)
O4 0.022(2) 0.048(3) 0.037(2) 0.011(2) 0.0037(19) -0.003(2)
N4 0.024(2) 0.027(3) 0.014(2) -0.0033(18) 0.0022(19) -0.0050(19)
N1 0.015(2) 0.026(2) 0.0130(19) -0.0019(19) -0.0001(18) -0.0003(17)
N5 0.028(3) 0.026(3) 0.019(2) -0.0018(19) 0.0015(19) -0.003(2)
N3 0.016(2) 0.037(3) 0.026(2) 0.004(2) 0.002(2) -0.0062(19)
C11 0.019(3) 0.023(3) 0.013(2) -0.0049(19) 0.003(2) 0.002(2)
C3 0.023(3) 0.023(3) 0.015(2) -0.003(2) -0.002(2) -0.003(2)
C18 0.023(3) 0.021(3) 0.014(2) -0.007(2) -0.003(2) -0.001(2)
C19 0.023(3) 0.029(3) 0.016(2) -0.005(2) -0.003(2) 0.000(2)
O8 0.048(3) 0.075(4) 0.046(3) -0.002(3) -0.006(3) -0.014(3)
C6 0.020(3) 0.021(3) 0.018(2) -0.005(2) -0.001(2) -0.004(2)
C2 0.019(2) 0.026(3) 0.018(2) -0.007(2) 0.006(2) -0.008(2)
C9 0.014(2) 0.029(3) 0.015(2) 0.002(2) -0.0010(19) 0.002(2)
C14 0.038(3) 0.023(3) 0.017(3) -0.001(2) 0.006(2) 0.004(2)
C15 0.024(3) 0.029(3) 0.016(2) 0.000(2) 0.007(2) -0.005(2)
C4 0.032(3) 0.023(3) 0.015(2) -0.001(2) -0.001(2) -0.005(2)
C16 0.018(2) 0.024(3) 0.017(2) -0.004(2) -0.001(2) 0.004(2)
C13 0.035(3) 0.028(3) 0.013(2) -0.002(2) -0.005(2) 0.010(2)
C10 0.018(3) 0.020(3) 0.017(2) -0.004(2) 0.005(2) 0.001(2)
C12 0.017(2) 0.025(3) 0.016(2) -0.006(2) -0.002(2) -0.001(2)
C8 0.017(2) 0.030(3) 0.014(2) 0.000(2) 0.002(2) 0.001(2)
C7 0.017(3) 0.027(3) 0.018(2) -0.001(2) -0.004(2) 0.002(2)
C5 0.018(2) 0.028(3) 0.018(2) -0.005(2) 0.003(2) -0.009(2)
C1 0.024(3) 0.026(3) 0.015(2) -0.003(2) 0.001(2) -0.004(2)
C17 0.019(3) 0.025(3) 0.018(3) -0.005(2) 0.002(2) -0.002(2)
C20 0.042(3) 0.028(3) 0.013(3) -0.004(2) -0.007(2) 0.002(3)
C23 0.020(3) 0.026(3) 0.020(3) -0.006(2) -0.001(2) -0.001(2)
O5' 0.048(5) 0.031(5) 0.028(4) -0.019(3) 0.005(4) -0.012(4)
C22 0.023(3) 0.040(4) 0.032(3) -0.012(3) -0.005(2) 0.012(3)
C21 0.040(4) 0.030(3) 0.026(3) -0.010(3) -0.015(3) 0.019(3)
O6' 0.031(4) 0.038(5) 0.015(3) 0.002(3) 0.016(3) -0.006(3)
O8' 0.071(8) 0.066(7) 0.035(5) 0.012(5) -0.016(5) 0.003(5)
O5 0.029(5) 0.036(6) 0.015(4) -0.005(4) -0.016(4) 0.006(4)
O6 0.072(9) 0.028(6) 0.035(6) 0.016(5) -0.003(6) -0.015(5)
O7 0.092(10) 0.030(6) 0.022(5) -0.009(4) 0.002(6) 0.010(6)

loop_
_atom_type_symbol
_atom_type_description
_atom_type_scat_dispersion_real
_atom_type_scat_dispersion_imag
_atom_type_scat_source
C C 0.0181 0.0091 'International Tables Vol C Tables 4.2.6.8 and 6.1.1.4'
H H 0.0000 0.0000 'International Tables Vol C Tables 4.2.6.8 and 6.1.1.4'
N N 0.0311 0.0180 'International Tables Vol C Tables 4.2.6.8 and 6.1.1.4'
O O 0.0492 0.0322 'International Tables Vol C Tables 4.2.6.8 and 6.1.1.4'
S S 0.3331 0.5567 'International Tables Vol C Tables 4.2.6.8 and 6.1.1.4'

loop_
_geom_angle_atom_site_label_1
_geom_angle_atom_site_label_2
_geom_angle_atom_site_label_3
_geom_angle
O8 S1 O5' 117.3(4)
O8 S1 O6' 112.4(4)
O8 S1 O8' 111.4(5)
O8 S1 O5 108.9(5)
O8 S1 O7 109.4(6)
O5' S1 O6' 109.0(4)
O5' S1 O8' 101.6(6)
O6' S1 O8' 103.9(5)
O5 S1 O7 103.0(6)
O6 S1 O8 117.7(6)
O6 S1 O5 109.4(6)
O6 S1 O7 107.5(8)
N3 N2 H2 119.7
C7 N2 H2 119.7
C7 N2 N3 120.5(5)
O1 N4 O2 122.7(5)
O1 N4 C1 119.5(4)
O2 N4 C1 117.9(5)
C9 N1 C10 123.5(4)
C9 N1 C17 120.6(4)
C10 N1 C17 115.4(4)
O3 N5 C3 117.6(5)
O4 N5 O3 123.6(5)
O4 N5 C3 118.8(5)
N2 N3 H3 120.1
C6 N3 N2 119.8(5)
C6 N3 H3 120.1
C16 C11 C10 120.9(5)
C16 C11 C12 119.1(5)
C12 C11 C10 120.0(5)
C2 C3 N5 118.1(5)
C2 C3 C4 121.0(5)
C4 C3 N5 120.8(5)
C19 C18 C17 119.9(5)
C23 C18 C19 119.6(5)
C23 C18 C17 120.5(5)
C18 C19 H19 119.8
C18 C19 C20 120.5(6)
C20 C19 H19 119.8
N3 C6 C5 120.8(5)
N3 C6 C1 122.7(5)
C5 C6 C1 116.5(5)
C3 C2 H2A 120.3
C3 C2 C1 119.5(5)
C1 C2 H2A 120.3
N1 C9 H9 116.5
N1 C9 C8 127.0(5)
C8 C9 H9 116.5
C15 C14 H14 120.0
C13 C14 H14 120.0
C13 C14 C15 119.9(5)
C14 C15 H15 120.2
C14 C15 C16 119.5(5)
C16 C15 H15 120.2
C3 C4 H4 120.2
C5 C4 C3 119.7(5)
C5 C4 H4 120.2
C11 C16 C15 121.1(5)
C11 C16 H16 119.4
C15 C16 H16 119.4
C14 C13 H13 119.8
C14 C13 C12 120.5(5)
C12 C13 H13 119.8
N1 C10 C11 112.0(4)
N1 C10 H10A 109.2
N1 C10 H10B 109.2
C11 C10 H10A 109.2
C11 C10 H10B 109.2
H10A C10 H10B 107.9
C11 C12 H12 120.1
C13 C12 C11 119.8(5)
C13 C12 H12 120.1
C9 C8 H8 121.4
C9 C8 C7 117.2(5)
C7 C8 H8 121.4
N2 C7 C8 124.0(5)
N2 C7 H7 118.0
C8 C7 H7 118.0
C6 C5 H5 119.1
C4 C5 C6 121.8(5)
C4 C5 H5 119.1
C6 C1 N4 121.9(5)
C2 C1 N4 116.7(5)
C2 C1 C6 121.5(5)
N1 C17 C18 109.8(4)
N1 C17 H17A 109.7
N1 C17 H17B 109.7
C18 C17 H17A 109.7
C18 C17 H17B 109.7
H17A C17 H17B 108.2
C19 C20 H20 120.0
C21 C20 C19 119.9(6)
C21 C20 H20 120.0
C18 C23 H23 120.0
C18 C23 C22 119.9(6)
C22 C23 H23 120.0
C23 C22 H22 119.9
C21 C22 C23 120.2(6)
C21 C22 H22 119.9
C20 C21 C22 119.9(5)
C20 C21 H21 120.1
C22 C21 H21 120.1
S1 O8' H8' 109.5
S1 O7 H7A 109.5

loop_
_geom_bond_atom_site_label_1
_geom_bond_atom_site_label_2
_geom_bond_distance
S1 O8 1.409(5)
S1 O5' 1.445(7)
S1 O6' 1.488(7)
S1 O8' 1.558(10)
S1 O5 1.498(8)
S1 O6 1.406(10)
S1 O7 1.537(11)
O1 N4 1.234(6)
O2 N4 1.237(6)
O3 N5 1.237(7)
N2 H2 0.8800
N2 N3 1.387(6)
N2 C7 1.315(7)
O4 N5 1.224(6)
N4 C1 1.457(7)
N1 C9 1.321(7)
N1 C10 1.476(6)
N1 C17 1.488(7)
N5 C3 1.458(7)
N3 H3 0.8800
N3 C6 1.352(7)
C11 C16 1.382(8)
C11 C10 1.508(7)
C11 C12 1.405(7)
C3 C2 1.374(8)
C3 C4 1.391(8)
C18 C19 1.388(8)
C18 C17 1.507(7)
C18 C23 1.385(7)
C19 H19 0.9500
C19 C20 1.391(8)
C6 C5 1.410(8)
C6 C1 1.426(7)
C2 H2A 0.9500
C2 C1 1.378(8)
C9 H9 0.9500
C9 C8 1.384(7)
C14 H14 0.9500
C14 C15 1.392(8)
C14 C13 1.383(9)
C15 H15 0.9500
C15 C16 1.394(8)
C4 H4 0.9500
C4 C5 1.367(8)
C16 H16 0.9500
C13 H13 0.9500
C13 C12 1.394(8)
C10 H10A 0.9900
C10 H10B 0.9900
C12 H12 0.9500
C8 H8 0.9500
C8 C7 1.385(7)
C7 H7 0.9500
C5 H5 0.9500
C17 H17A 0.9900
C17 H17B 0.9900
C20 H20 0.9500
C20 C21 1.385(9)
C23 H23 0.9500
C23 C22 1.400(8)
C22 H22 0.9500
C22 C21 1.385(10)
C21 H21 0.9500
O8' H8' 0.8400
O7 H7A 0.8400
